data_4067276
loop_
_publ_author_name
'Huang, Shih-Huang'
'Watson, William H.'
'Carrano, Carl J.'
'Wang, Xiaoping'
'Richmond, Michael G.'

_publ_section_title
;
 Directed Synthesis of the Triangular Mixed-Metal Cluster H2RhRe2Cp*(CO)9:
 Ligand Fluxionality and Facile Cluster Fragmentation in the Presence of
 CO, Halogenated Solvents, and Thiols
;
_journal_issue 1
_journal_name_full Organometallics
_journal_page_first 61
_journal_paper_doi 10.1021/om9007407
_journal_volume 29
_journal_year 2010
_chemical_formula_sum 'C14 H15 O4 Rh3 S2'
_chemical_formula_weight 620.11
_chemical_name_systematic
; 
 ? 
;
_space_group_IT_number 14
_symmetry_cell_setting monoclinic
_symmetry_space_group_name_Hall '-P 2yn'
_symmetry_space_group_name_H-M 'P 1 21/n 1'
_atom_sites_solution_hydrogens geom
_atom_sites_solution_primary direct
_atom_sites_solution_secondary difmap
_audit_creation_method SHELXL-97
_cell_angle_alpha 90.00
_cell_angle_beta 103.347(2)
_cell_angle_gamma 90.00
_cell_formula_units_Z 4
_cell_length_a 8.4420(11)
_cell_length_b 23.212(3)
_cell_length_c 10.2361(14)
_cell_measurement_reflns_used 805
_cell_measurement_temperature 233(2)
_cell_measurement_theta_max 24.78
_cell_measurement_theta_min 2.63
_cell_volume 1951.6(4)
_computing_cell_refinement 'Bruker SMART'
_computing_data_collection 'Bruker SMART'
_computing_data_reduction 'Bruker SAINT'
_computing_molecular_graphics 'Bruker SHELXTL'
_computing_publication_material 'Bruker SHELXTL'
_computing_structure_refinement 'SHELXL-97 (Sheldrick, 1997)'
_computing_structure_solution 'SHELXS-97 (Sheldrick, 1990)'
_diffrn_ambient_temperature 233(2)
_diffrn_measured_fraction_theta_full 0.899
_diffrn_measured_fraction_theta_max 0.899
_diffrn_measurement_device_type 'CCD area detector'
_diffrn_measurement_method 'phi and omega scans'
_diffrn_radiation_monochromator graphite
_diffrn_radiation_source 'fine-focus sealed tube'
_diffrn_radiation_type MoK\a
_diffrn_radiation_wavelength 0.71073
_diffrn_reflns_av_R_equivalents 0.0887
_diffrn_reflns_av_sigmaI/netI 0.1147
_diffrn_reflns_limit_h_max 10
_diffrn_reflns_limit_h_min -11
_diffrn_reflns_limit_k_max 29
_diffrn_reflns_limit_k_min -29
_diffrn_reflns_limit_l_max 13
_diffrn_reflns_limit_l_min -13
_diffrn_reflns_number 16833
_diffrn_reflns_theta_full 28.74
_diffrn_reflns_theta_max 28.74
_diffrn_reflns_theta_min 1.75
_exptl_absorpt_coefficient_mu 2.733
_exptl_absorpt_correction_T_max 0.6747
_exptl_absorpt_correction_T_min 0.5268
_exptl_absorpt_correction_type empirical
_exptl_crystal_colour Black
_exptl_crystal_density_diffrn 2.110
_exptl_crystal_density_method 'not measured'
_exptl_crystal_description Needle
_exptl_crystal_F_000 1192
_exptl_crystal_size_max 0.42
_exptl_crystal_size_mid 0.02
_exptl_crystal_size_min 0.02
_refine_diff_density_max 0.720
_refine_diff_density_min -0.775
_refine_diff_density_rms 0.140
_refine_ls_extinction_method none
_refine_ls_goodness_of_fit_ref 0.898
_refine_ls_hydrogen_treatment noref
_refine_ls_matrix_type full
_refine_ls_number_parameters 213
_refine_ls_number_reflns 4553
_refine_ls_number_restraints 0
_refine_ls_restrained_S_all 0.898
_refine_ls_R_factor_all 0.1110
_refine_ls_R_factor_gt 0.0510
_refine_ls_shift/su_max 0.013
_refine_ls_shift/su_mean 0.000
_refine_ls_structure_factor_coef Fsqd
_refine_ls_weighting_details 'calc w=1/[\s^2^(Fo^2^)+(0.0055P)^2^+0.0000P] where P=(Fo^2^+2Fc^2^)/3'
_refine_ls_weighting_scheme calc
_refine_ls_wR_factor_gt 0.0558
_refine_ls_wR_factor_ref 0.0649
_reflns_number_gt 2781
_reflns_number_total 4553
_reflns_threshold_expression >2sigma(I)
_cod_data_source_file om9007407_si_003.cif
_cod_data_source_block w1417m
_cod_depositor_comments
;
The following automatic conversions were performed:

'_symmetry_cell_setting' value 'Monoclinic' changed to 'monoclinic'
according to /home/saulius/struct/CIF-dictionaries/cif_core.dic
dictionary named 'cif_core.dic' version 2.4.1 from 2010-06-29.

Automatic conversion script
Id: cif_fix_values 1715 2011-07-08 13:25:40Z adriana 
;
_cod_original_cell_volume 1951.7(4)
_cod_original_sg_symbol_H-M P2(1)/n
_cod_database_code 4067276

loop_
_symmetry_equiv_pos_as_xyz
'x, y, z'
'-x+1/2, y+1/2, -z+1/2'
'-x, -y, -z'
'x-1/2, -y-1/2, z-1/2'

loop_
_atom_site_label
_atom_site_type_symbol
_atom_site_fract_x
_atom_site_fract_y
_atom_site_fract_z
_atom_site_U_iso_or_equiv
_atom_site_adp_type
_atom_site_occupancy
_atom_site_symmetry_multiplicity
_atom_site_calc_flag
_atom_site_refinement_flags
Rh1 Rh 0.16931(5) 0.126674(19) 0.20457(4) 0.02742(13) Uani 1 1 d .
Rh2 Rh -0.15472(5) 0.18077(2) 0.10747(5) 0.03383(14) Uani 1 1 d .
Rh3 Rh -0.08634(5) 0.09869(2) 0.34842(5) 0.03619(14) Uani 1 1 d .
S1 S 0.02905(16) 0.18766(6) 0.31621(15) 0.0329(4) Uani 1 1 d .
S2 S -0.08054(17) 0.08356(6) 0.12332(15) 0.0350(4) Uani 1 1 d .
O1 O -0.3569(6) 0.1599(2) -0.1704(5) 0.0766(17) Uani 1 1 d .
O2 O -0.2300(5) 0.3065(2) 0.1323(4) 0.0619(14) Uani 1 1 d .
O3 O -0.2274(6) -0.0194(2) 0.3666(5) 0.0716(16) Uani 1 1 d .
O4 O -0.0749(6) 0.1261(2) 0.6375(5) 0.0800(17) Uani 1 1 d .
C1 C 0.4123(6) 0.1035(3) 0.3058(6) 0.0338(15) Uani 1 1 d .
C2 C 0.4182(6) 0.1598(3) 0.2519(6) 0.0317(14) Uani 1 1 d .
C3 C 0.3537(6) 0.1553(3) 0.1088(6) 0.0342(15) Uani 1 1 d .
C4 C 0.3216(6) 0.0955(3) 0.0761(6) 0.0349(15) Uani 1 1 d .
C5 C 0.3548(6) 0.0635(3) 0.1964(7) 0.0363(16) Uani 1 1 d .
C6 C 0.4643(7) 0.0872(3) 0.4506(6) 0.056(2) Uani 1 1 d .
H6A H 0.5746 0.0723 0.4692 0.084 Uiso 1 1 calc R
H6B H 0.3917 0.0579 0.4708 0.084 Uiso 1 1 calc R
H6C H 0.4604 0.1209 0.5060 0.084 Uiso 1 1 calc R
C7 C 0.4853(7) 0.2133(3) 0.3266(6) 0.059(2) Uani 1 1 d .
H7A H 0.5934 0.2208 0.3131 0.088 Uiso 1 1 calc R
H7B H 0.4912 0.2081 0.4216 0.088 Uiso 1 1 calc R
H7C H 0.4147 0.2457 0.2934 0.088 Uiso 1 1 calc R
C8 C 0.3329(7) 0.2045(3) 0.0116(6) 0.0509(19) Uani 1 1 d .
H8A H 0.2948 0.2382 0.0515 0.076 Uiso 1 1 calc R
H8B H 0.2541 0.1941 -0.0699 0.076 Uiso 1 1 calc R
H8C H 0.4365 0.2131 -0.0097 0.076 Uiso 1 1 calc R
C9 C 0.2620(7) 0.0730(3) -0.0644(6) 0.066(2) Uani 1 1 d .
H9A H 0.2129 0.0354 -0.0614 0.099 Uiso 1 1 calc R
H9B H 0.3529 0.0698 -0.1071 0.099 Uiso 1 1 calc R
H9C H 0.1818 0.0993 -0.1153 0.099 Uiso 1 1 calc R
C10 C 0.3363(7) 0.0005(3) 0.2095(7) 0.061(2) Uani 1 1 d .
H10A H 0.2636 -0.0143 0.1289 0.092 Uiso 1 1 calc R
H10B H 0.2913 -0.0075 0.2866 0.092 Uiso 1 1 calc R
H10C H 0.4418 -0.0179 0.2214 0.092 Uiso 1 1 calc R
C11 C -0.2827(8) 0.1693(3) -0.0641(7) 0.0520(19) Uani 1 1 d .
C12 C -0.2025(7) 0.2587(3) 0.1193(6) 0.0419(17) Uani 1 1 d .
C13 C -0.1746(7) 0.0260(3) 0.3603(6) 0.0443(17) Uani 1 1 d .
C14 C -0.0784(8) 0.1158(3) 0.5263(7) 0.055(2) Uani 1 1 d .

loop_
_atom_site_aniso_label
_atom_site_aniso_U_11
_atom_site_aniso_U_22
_atom_site_aniso_U_33
_atom_site_aniso_U_23
_atom_site_aniso_U_13
_atom_site_aniso_U_12
Rh1 0.0235(3) 0.0301(3) 0.0302(3) 0.0007(2) 0.0092(2) 0.0002(2)
Rh2 0.0267(3) 0.0403(3) 0.0346(3) 0.0019(3) 0.0073(2) 0.0034(2)
Rh3 0.0311(3) 0.0428(3) 0.0375(3) 0.0041(3) 0.0138(2) -0.0019(2)
S1 0.0288(8) 0.0357(9) 0.0350(9) -0.0036(8) 0.0093(7) 0.0026(7)
S2 0.0310(9) 0.0352(10) 0.0395(10) -0.0029(8) 0.0097(7) -0.0049(7)
O1 0.070(4) 0.086(4) 0.059(4) -0.015(3) -0.015(3) 0.020(3)
O2 0.072(4) 0.052(3) 0.054(3) -0.001(3) -0.001(3) 0.022(3)
O3 0.097(4) 0.058(4) 0.066(4) 0.005(3) 0.032(3) -0.021(3)
O4 0.092(4) 0.104(5) 0.052(4) -0.012(3) 0.034(3) -0.014(3)
C1 0.018(3) 0.046(4) 0.037(4) 0.007(3) 0.007(3) 0.002(3)
C2 0.018(3) 0.043(4) 0.037(4) 0.001(3) 0.013(3) 0.001(3)
C3 0.026(3) 0.042(4) 0.039(4) 0.010(3) 0.016(3) 0.008(3)
C4 0.027(3) 0.038(4) 0.042(4) -0.009(3) 0.013(3) 0.001(3)
C5 0.030(4) 0.029(4) 0.055(5) -0.006(3) 0.018(3) 0.000(3)
C6 0.038(4) 0.081(6) 0.049(5) 0.014(4) 0.011(3) 0.012(4)
C7 0.048(4) 0.060(5) 0.075(5) -0.023(4) 0.025(4) -0.019(4)
C8 0.051(4) 0.051(5) 0.058(5) 0.022(4) 0.027(4) 0.004(3)
C9 0.054(5) 0.093(6) 0.055(5) -0.031(4) 0.020(4) -0.003(4)
C10 0.043(4) 0.039(4) 0.099(6) 0.002(4) 0.012(4) 0.005(3)
C11 0.037(4) 0.052(5) 0.062(5) 0.004(4) 0.001(4) 0.012(3)
C12 0.036(4) 0.058(5) 0.032(4) 0.006(4) 0.009(3) 0.005(4)
C13 0.045(4) 0.055(5) 0.036(4) 0.006(4) 0.015(3) -0.003(4)
C14 0.048(4) 0.066(6) 0.056(5) 0.006(4) 0.017(4) -0.002(4)

loop_
_atom_type_symbol
_atom_type_description
_atom_type_scat_dispersion_real
_atom_type_scat_dispersion_imag
_atom_type_scat_source
C C 0.0033 0.0016 'International Tables Vol C Tables 4.2.6.8 and 6.1.1.4'
H H 0.0000 0.0000 'International Tables Vol C Tables 4.2.6.8 and 6.1.1.4'
O O 0.0106 0.0060 'International Tables Vol C Tables 4.2.6.8 and 6.1.1.4'
S S 0.1246 0.1234 'International Tables Vol C Tables 4.2.6.8 and 6.1.1.4'
Rh Rh -1.1178 0.9187 'International Tables Vol C Tables 4.2.6.8 and 6.1.1.4'

loop_
_geom_angle_atom_site_label_1
_geom_angle_atom_site_label_2
_geom_angle_atom_site_label_3
_geom_angle
C3 Rh1 C1 65.2(2)
C3 Rh1 C5 65.2(2)
C1 Rh1 C5 39.4(2)
C3 Rh1 C4 39.2(2)
C1 Rh1 C4 64.7(2)
C5 Rh1 C4 38.0(2)
C3 Rh1 C2 39.1(2)
C1 Rh1 C2 38.42(19)
C5 Rh1 C2 65.1(2)
C4 Rh1 C2 65.0(2)
C3 Rh1 S2 132.37(17)
C1 Rh1 S2 139.34(17)
C5 Rh1 S2 107.57(16)
C4 Rh1 S2 104.91(16)
C2 Rh1 S2 169.89(16)
C3 Rh1 S1 123.31(17)
C1 Rh1 S1 117.22(16)
C5 Rh1 S1 153.35(18)
C4 Rh1 S1 161.72(17)
C2 Rh1 S1 104.52(16)
S2 Rh1 S1 85.06(5)
C3 Rh1 Rh3 174.27(17)
C1 Rh1 Rh3 115.61(15)
C5 Rh1 Rh3 119.34(16)
C4 Rh1 Rh3 146.55(16)
C2 Rh1 Rh3 138.01(15)
S2 Rh1 Rh3 51.11(4)
S1 Rh1 Rh3 51.01(4)
C3 Rh1 Rh2 115.44(15)
C1 Rh1 Rh2 167.08(17)
C5 Rh1 Rh2 153.52(17)
C4 Rh1 Rh2 124.70(16)
C2 Rh1 Rh2 133.69(16)
S2 Rh1 Rh2 50.77(4)
S1 Rh1 Rh2 50.78(4)
Rh3 Rh1 Rh2 62.372(17)
C11 Rh2 C12 96.5(3)
C11 Rh2 S2 90.9(2)
C12 Rh2 S2 172.41(19)
C11 Rh2 S1 173.1(2)
C12 Rh2 S1 88.97(19)
S2 Rh2 S1 83.80(5)
C11 Rh2 Rh1 123.2(2)
C12 Rh2 Rh1 125.87(18)
S2 Rh2 Rh1 49.93(4)
S1 Rh2 Rh1 49.95(4)
C11 Rh2 Rh3 129.3(2)
C12 Rh2 Rh3 123.70(18)
S2 Rh2 Rh3 49.17(4)
S1 Rh2 Rh3 49.08(4)
Rh1 Rh2 Rh3 58.607(15)
C14 Rh3 C13 93.1(3)
C14 Rh3 S1 91.6(2)
C13 Rh3 S1 175.16(19)
C14 Rh3 S2 175.1(2)
C13 Rh3 S2 91.60(19)
S1 Rh3 S2 83.67(5)
C14 Rh3 Rh1 125.4(2)
C13 Rh3 Rh1 125.60(19)
S1 Rh3 Rh1 50.15(4)
S2 Rh3 Rh1 50.11(4)
C14 Rh3 Rh2 128.0(2)
C13 Rh3 Rh2 127.81(19)
S1 Rh3 Rh2 49.06(4)
S2 Rh3 Rh2 49.03(4)
Rh1 Rh3 Rh2 59.021(16)
Rh1 S1 Rh2 79.27(5)
Rh1 S1 Rh3 78.84(5)
Rh2 S1 Rh3 81.86(5)
Rh1 S2 Rh2 79.30(5)
Rh1 S2 Rh3 78.79(5)
Rh2 S2 Rh3 81.80(5)
C2 C1 C5 108.9(5)
C2 C1 C6 126.0(6)
C5 C1 C6 125.0(6)
C2 C1 Rh1 72.4(3)
C5 C1 Rh1 71.0(3)
C6 C1 Rh1 124.9(4)
C1 C2 C3 106.7(5)
C1 C2 C7 127.3(6)
C3 C2 C7 126.0(6)
C1 C2 Rh1 69.2(3)
C3 C2 Rh1 68.3(3)
C7 C2 Rh1 129.5(4)
C4 C3 C2 108.2(5)
C4 C3 C8 126.4(6)
C2 C3 C8 125.2(6)
C4 C3 Rh1 71.8(3)
C2 C3 Rh1 72.6(3)
C8 C3 Rh1 123.9(4)
C5 C4 C3 108.4(5)
C5 C4 C9 127.5(6)
C3 C4 C9 124.1(6)
C5 C4 Rh1 70.8(3)
C3 C4 Rh1 69.0(3)
C9 C4 Rh1 125.6(4)
C4 C5 C1 107.6(5)
C4 C5 C10 126.5(6)
C1 C5 C10 125.9(6)
C4 C5 Rh1 71.2(3)
C1 C5 Rh1 69.6(3)
C10 C5 Rh1 125.0(4)
O1 C11 Rh2 176.6(6)
O2 C12 Rh2 177.1(6)
O3 C13 Rh3 178.9(6)
O4 C14 Rh3 179.2(7)

loop_
_geom_bond_atom_site_label_1
_geom_bond_atom_site_label_2
_geom_bond_distance
Rh1 C3 2.128(5)
Rh1 C1 2.142(5)
Rh1 C5 2.161(5)
Rh1 C4 2.165(5)
Rh1 C2 2.184(5)
Rh1 S2 2.3092(15)
Rh1 S1 2.3101(15)
Rh1 Rh3 2.9522(7)
Rh1 Rh2 2.9652(7)
Rh2 C11 1.857(7)
Rh2 C12 1.864(7)
Rh2 S2 2.3374(16)
Rh2 S1 2.3382(15)
Rh2 Rh3 3.0641(7)
Rh3 C14 1.850(8)
Rh3 C13 1.861(7)
Rh3 S1 2.3390(16)
Rh3 S2 2.3424(16)
O1 C11 1.144(7)
O2 C12 1.147(7)
O3 C13 1.151(6)
O4 C14 1.157(7)
C1 C2 1.424(7)
C1 C5 1.449(7)
C1 C6 1.495(8)
C2 C3 1.444(7)
C2 C7 1.499(7)
C3 C4 1.440(8)
C3 C8 1.499(7)
C4 C5 1.409(7)
C4 C9 1.503(8)
C5 C10 1.480(8)
